data_7011513
loop_
_publ_author_name
'Sergey P. Tunik'
'Irina A. Balova'
'Maxim E. Borovitov'
'Ebbe Nordlander'
'Matti Haukka'
'Tapani A. Pakkanen'

_publ_section_title
;
 Unusual C--H bond activation---aldol condensation of aromatic
 aldehydes with the methyl group of a carbene-like triosmium cluster
;
_journal_issue 6
_journal_name_full 'J. Chem. Soc., Dalton Trans.'
_journal_page_first 827
_journal_page_last 828
_journal_paper_doi 10.1039/b200707j
_journal_year 2002
_chemical_formula_moiety HOs3(CO)10(C13H9O)
_chemical_formula_sum 'C23 H10 O11 Os3'
_chemical_formula_weight 1032.91
_chemical_name_common HOs3(CO)10(C13H9O)
_space_group_IT_number 2
_symmetry_cell_setting triclinic
_symmetry_space_group_name_Hall '-P 1'
_symmetry_space_group_name_H-M 'P -1'
_atom_sites_solution_hydrogens geom
_atom_sites_solution_primary heavy
_atom_sites_solution_secondary difmap
_audit_creation_method SHELXL-97
_cell_angle_alpha 97.8138(6)
_cell_angle_beta 91.0860(7)
_cell_angle_gamma 96.8966(8)
_cell_formula_units_Z 2
_cell_length_a 9.52160(10)
_cell_length_b 9.66420(10)
_cell_length_c 13.9842(2)
_cell_measurement_reflns_used 22008
_cell_measurement_temperature 150(2)
_cell_measurement_theta_max 26.022
_cell_measurement_theta_min 0.998
_cell_volume 1264.82(3)
_computing_cell_refinement 'Denzo/Scalepack (Otwinowski & Minor, 1997)'
_computing_data_collection 'Collect (Nonius BV, 1997-2000)'
_computing_data_reduction 'Denzo/Scalepack (Otwinowski & Minor, 1997)'
_computing_molecular_graphics 'XP in SHELXTL v.5.1 (Bruker Axs, 1998)'
_computing_publication_material 'SHELXL-97 (Sheldrick, 1997)'
_computing_structure_refinement 'SHELXL-97 (Sheldrick, 1997)'
_computing_structure_solution 'DIRDIF99 (Beurskens et al., 1999)'
_diffrn_ambient_temperature 150(2)
_diffrn_detector_area_resol_mean 9
_diffrn_measured_fraction_theta_full 0.991
_diffrn_measured_fraction_theta_max 0.991
_diffrn_measurement_device '95mm CCD camera on \k-goniostat'
_diffrn_measurement_device_type KappaCCD
_diffrn_measurement_method CCD
_diffrn_radiation_monochromator 'horizonally mounted graphite crystal'
_diffrn_radiation_source 'fine-focus sealed tube'
_diffrn_radiation_type MoK\a
_diffrn_radiation_wavelength 0.71073
_diffrn_reflns_av_R_equivalents 0.0393
_diffrn_reflns_av_sigmaI/netI 0.0316
_diffrn_reflns_limit_h_max 11
_diffrn_reflns_limit_h_min -11
_diffrn_reflns_limit_k_max 11
_diffrn_reflns_limit_k_min -11
_diffrn_reflns_limit_l_max 17
_diffrn_reflns_limit_l_min -17
_diffrn_reflns_number 19096
_diffrn_reflns_theta_full 25.99
_diffrn_reflns_theta_max 25.99
_diffrn_reflns_theta_min 3.71
_exptl_absorpt_coefficient_mu 15.090
_exptl_absorpt_correction_T_max 0.13092
_exptl_absorpt_correction_T_min 0.08487
_exptl_absorpt_correction_type multi-scan
_exptl_absorpt_process_details 'Xprep in Shelxtl v. 5.1 (Bruker AXS, 1998)'
_exptl_crystal_colour 'greenish yellow'
_exptl_crystal_density_diffrn 2.712
_exptl_crystal_density_method 'not measured'
_exptl_crystal_description prism
_exptl_crystal_F_000 928
_exptl_crystal_size_max 0.20
_exptl_crystal_size_mid 0.20
_exptl_crystal_size_min 0.20
_refine_diff_density_max 1.400
_refine_diff_density_min -1.509
_refine_diff_density_rms 0.171
_refine_ls_extinction_method none
_refine_ls_goodness_of_fit_ref 1.141
_refine_ls_hydrogen_treatment mixed
_refine_ls_matrix_type full
_refine_ls_number_parameters 334
_refine_ls_number_reflns 4929
_refine_ls_number_restraints 0
_refine_ls_restrained_S_all 1.141
_refine_ls_R_factor_all 0.0237
_refine_ls_R_factor_gt 0.0225
_refine_ls_shift/su_max 0.001
_refine_ls_shift/su_mean 0.000
_refine_ls_structure_factor_coef Fsqd
_refine_ls_weighting_details 'calc w=1/[\s^2^(Fo^2^)+(0.0169P)^2^+3.7584P] where P=(Fo^2^+2Fc^2^)/3'
_refine_ls_weighting_scheme calc
_refine_ls_wR_factor_gt 0.0549
_refine_ls_wR_factor_ref 0.0556
_reflns_number_gt 4735
_reflns_number_total 4929
_reflns_threshold_expression >2sigma(I)
_cod_data_source_file b200707j.txt
_cod_data_source_block HOs3(CO)10(C13H9O)
_cod_depositor_comments
;
The following automatic conversions were performed:
'_atom_site_symetry_multiplicity' tag replaced with
'_atom_site_symmetry_multiplicity'.

Automatic conversion script
Id: cif_correct_tags 1440 2010-10-19 06:21:57Z saulius 
;
_cod_database_code 7011513

loop_
_symmetry_equiv_pos_as_xyz
'x, y, z'
'-x, -y, -z'

loop_
_atom_site_label
_atom_site_type_symbol
_atom_site_fract_x
_atom_site_fract_y
_atom_site_fract_z
_atom_site_U_iso_or_equiv
_atom_site_adp_type
_atom_site_occupancy
_atom_site_symmetry_multiplicity
_atom_site_calc_flag
_atom_site_refinement_flags
_atom_site_disorder_assembly
_atom_site_disorder_group
C1 C 0.2336(5) 0.4190(5) 0.1064(4) 0.0288(11) Uani 1 1 d . . .
C2 C 0.3237(6) 0.4329(6) 0.2964(4) 0.0310(11) Uani 1 1 d . . .
C3 C 0.0908(6) 0.5853(5) 0.2360(4) 0.0277(11) Uani 1 1 d . . .
C4 C 0.2027(5) 0.2199(5) 0.4317(4) 0.0278(11) Uani 1 1 d . . .
C5 C -0.0386(6) 0.0239(6) 0.3760(4) 0.0293(11) Uani 1 1 d . . .
C6 C -0.0665(5) 0.2927(5) 0.4748(4) 0.0284(11) Uani 1 1 d . . .
C7 C -0.3474(5) 0.1780(6) 0.3622(4) 0.0319(11) Uani 1 1 d . . .
C8 C -0.3885(6) 0.2589(7) 0.1731(4) 0.0368(13) Uani 1 1 d . . .
C9 C -0.2120(5) 0.0429(6) 0.2024(4) 0.0312(11) Uani 1 1 d . . .
C10 C -0.2053(5) 0.4323(6) 0.3194(4) 0.0298(11) Uani 1 1 d . . .
C11 C -0.0709(5) 0.2821(5) 0.1529(3) 0.0219(9) Uani 1 1 d . . .
C12 C -0.1030(6) 0.2966(6) 0.0520(4) 0.0303(11) Uani 1 1 d . . .
H12 H -0.1682 0.3539 0.0307 0.036 Uiso 1 1 calc R . .
C13 C -0.0253(6) 0.2157(6) -0.0048(4) 0.0312(11) Uani 1 1 d . . .
H13 H -0.0294 0.2063 -0.0733 0.037 Uiso 1 1 calc R . .
C14 C 0.0352(5) 0.1893(5) 0.1442(3) 0.0217(9) Uani 1 1 d . . .
C15 C 0.1191(5) 0.1620(5) 0.2234(3) 0.0183(9) Uani 1 1 d . . .
C16 C 0.2291(5) 0.0683(5) 0.1999(3) 0.0212(9) Uani 1 1 d . . .
H16 H 0.2658 0.0651 0.1370 0.025 Uiso 1 1 calc R . .
C17 C 0.2818(5) -0.0120(5) 0.2583(4) 0.0271(10) Uani 1 1 d . . .
H17 H 0.2506 -0.0029 0.3227 0.033 Uiso 1 1 calc R . .
C18 C 0.3825(5) -0.1129(5) 0.2336(4) 0.0253(10) Uani 1 1 d . . .
C19 C 0.4106(6) -0.1643(6) 0.1381(4) 0.0307(11) Uani 1 1 d . . .
H19 H 0.3648 -0.1315 0.0861 0.037 Uiso 1 1 calc R . .
C20 C 0.5042(6) -0.2621(6) 0.1191(4) 0.0364(12) Uani 1 1 d . . .
H20 H 0.5207 -0.2971 0.0540 0.044 Uiso 1 1 calc R . .
C21 C 0.5744(6) -0.3101(6) 0.1928(4) 0.0342(12) Uani 1 1 d . . .
H21 H 0.6387 -0.3773 0.1786 0.041 Uiso 1 1 calc R . .
C22 C 0.5502(6) -0.2595(6) 0.2872(4) 0.0356(12) Uani 1 1 d . . .
H22 H 0.6002 -0.2895 0.3385 0.043 Uiso 1 1 calc R . .
C23 C 0.4525(6) -0.1644(5) 0.3072(4) 0.0310(11) Uani 1 1 d . . .
H23 H 0.4330 -0.1337 0.3725 0.037 Uiso 1 1 calc R . .
O1 O 0.2842(4) 0.4346(4) 0.0356(3) 0.0378(9) Uani 1 1 d . . .
O2 O 0.4276(4) 0.4465(5) 0.3391(3) 0.0497(11) Uani 1 1 d . . .
O3 O 0.0587(5) 0.6941(4) 0.2389(3) 0.0420(10) Uani 1 1 d . . .
O4 O 0.3017(4) 0.2242(5) 0.4787(3) 0.0437(10) Uani 1 1 d . . .
O5 O -0.0762(5) -0.0901(4) 0.3845(3) 0.0439(10) Uani 1 1 d . . .
O6 O -0.1236(4) 0.3378(5) 0.5398(3) 0.0414(10) Uani 1 1 d . . .
O7 O -0.4096(5) 0.1449(5) 0.4240(3) 0.0482(11) Uani 1 1 d . . .
O8 O -0.4813(5) 0.2713(6) 0.1247(3) 0.0537(12) Uani 1 1 d . . .
O9 O -0.1944(4) -0.0665(4) 0.1661(3) 0.0437(10) Uani 1 1 d . . .
O10 O -0.1894(4) 0.5456(4) 0.3552(3) 0.0417(10) Uani 1 1 d . . .
O13 O 0.0627(4) 0.1467(4) 0.0486(2) 0.0259(7) Uani 1 1 d . . .
Os1 Os 0.144445(19) 0.395163(18) 0.225387(13) 0.02052(6) Uani 1 1 d . . .
H23B H 0.0708 0.4024 0.3473 0.050 Uiso 1 1 d . . .
Os2 Os 0.026227(18) 0.214737(18) 0.361511(12) 0.01946(6) Uani 1 1 d . . .
Os3 Os -0.232105(19) 0.23672(2) 0.257633(13) 0.02343(6) Uani 1 1 d . . .

loop_
_atom_site_aniso_label
_atom_site_aniso_U_11
_atom_site_aniso_U_22
_atom_site_aniso_U_33
_atom_site_aniso_U_23
_atom_site_aniso_U_13
_atom_site_aniso_U_12
C1 0.030(3) 0.023(2) 0.033(3) 0.004(2) 0.001(2) 0.005(2)
C2 0.028(3) 0.029(3) 0.037(3) 0.011(2) 0.002(2) 0.000(2)
C3 0.034(3) 0.025(3) 0.022(2) 0.0021(19) 0.002(2) 0.000(2)
C4 0.028(3) 0.032(3) 0.025(2) 0.003(2) 0.006(2) 0.010(2)
C5 0.033(3) 0.036(3) 0.020(2) 0.007(2) 0.002(2) 0.006(2)
C6 0.030(3) 0.031(3) 0.024(3) 0.005(2) -0.004(2) 0.003(2)
C7 0.023(3) 0.040(3) 0.031(3) 0.000(2) 0.003(2) 0.004(2)
C8 0.026(3) 0.051(4) 0.035(3) 0.007(3) 0.005(2) 0.009(2)
C9 0.024(3) 0.038(3) 0.031(3) 0.007(2) 0.008(2) -0.001(2)
C10 0.022(2) 0.040(3) 0.031(3) 0.004(2) 0.002(2) 0.014(2)
C11 0.021(2) 0.026(2) 0.018(2) 0.0020(18) -0.0023(18) 0.0030(18)
C12 0.035(3) 0.034(3) 0.023(2) 0.007(2) -0.003(2) 0.005(2)
C13 0.036(3) 0.033(3) 0.026(3) 0.007(2) -0.004(2) 0.006(2)
C14 0.024(2) 0.019(2) 0.018(2) -0.0041(17) -0.0016(18) -0.0026(17)
C15 0.022(2) 0.017(2) 0.016(2) 0.0022(16) 0.0011(17) 0.0009(17)
C16 0.021(2) 0.020(2) 0.022(2) 0.0020(18) 0.0040(18) 0.0025(17)
C17 0.028(3) 0.028(3) 0.026(2) 0.001(2) 0.006(2) 0.007(2)
C18 0.024(2) 0.021(2) 0.030(3) 0.0010(19) -0.001(2) 0.0025(18)
C19 0.034(3) 0.035(3) 0.024(2) 0.001(2) -0.004(2) 0.012(2)
C20 0.037(3) 0.036(3) 0.037(3) -0.001(2) 0.003(2) 0.014(2)
C21 0.028(3) 0.033(3) 0.043(3) 0.002(2) 0.000(2) 0.012(2)
C22 0.037(3) 0.027(3) 0.044(3) 0.007(2) -0.006(2) 0.008(2)
C23 0.035(3) 0.027(3) 0.032(3) 0.005(2) -0.002(2) 0.008(2)
O1 0.045(2) 0.039(2) 0.034(2) 0.0143(17) 0.0187(18) 0.0101(18)
O2 0.033(2) 0.058(3) 0.057(3) 0.016(2) -0.011(2) -0.0090(19)
O3 0.058(3) 0.025(2) 0.046(2) 0.0080(17) 0.012(2) 0.0138(18)
O4 0.030(2) 0.068(3) 0.035(2) 0.006(2) -0.0062(18) 0.0121(19)
O5 0.060(3) 0.029(2) 0.043(2) 0.0124(18) 0.008(2) -0.0020(19)
O6 0.040(2) 0.058(3) 0.025(2) -0.0075(18) 0.0067(17) 0.0140(19)
O7 0.039(2) 0.064(3) 0.041(2) 0.006(2) 0.016(2) 0.000(2)
O8 0.031(2) 0.091(4) 0.042(2) 0.016(2) -0.0105(19) 0.014(2)
O9 0.044(2) 0.029(2) 0.052(3) -0.0078(18) 0.008(2) -0.0038(17)
O10 0.039(2) 0.033(2) 0.052(3) -0.0036(19) 0.0017(19) 0.0122(17)
O13 0.0320(19) 0.0270(18) 0.0184(16) -0.0007(13) -0.0012(14) 0.0080(14)
Os1 0.02187(10) 0.01833(10) 0.02123(10) 0.00226(7) 0.00164(7) 0.00236(7)
Os2 0.02006(10) 0.02170(10) 0.01698(10) 0.00231(7) 0.00089(7) 0.00443(7)
Os3 0.01852(10) 0.02869(11) 0.02299(11) 0.00182(8) 0.00014(8) 0.00464(7)

loop_
_atom_type_symbol
_atom_type_description
_atom_type_scat_dispersion_real
_atom_type_scat_dispersion_imag
_atom_type_scat_source
C C 0.0033 0.0016 'International Tables Vol C Tables 4.2.6.8 and 6.1.1.4'
H H 0.0000 0.0000 'International Tables Vol C Tables 4.2.6.8 and 6.1.1.4'
O O 0.0106 0.0060 'International Tables Vol C Tables 4.2.6.8 and 6.1.1.4'
Os Os -1.2165 7.6030 'International Tables Vol C Tables 4.2.6.8 and 6.1.1.4'

loop_
_geom_angle_atom_site_label_1
_geom_angle_atom_site_label_2
_geom_angle_atom_site_label_3
_geom_angle
_geom_angle_site_symmetry_1
_geom_angle_site_symmetry_3
_geom_angle_publ_flag
O1 C1 Os1 178.6(5) . . ?
O2 C2 Os1 175.7(5) . . ?
O3 C3 Os1 177.7(5) . . ?
O4 C4 Os2 175.3(5) . . ?
O5 C5 Os2 179.4(5) . . ?
O6 C6 Os2 178.4(4) . . ?
O7 C7 Os3 177.7(5) . . ?
O8 C8 Os3 178.9(5) . . ?
O9 C9 Os3 175.5(5) . . ?
O10 C10 Os3 179.8(5) . . ?
C14 C11 C12 102.6(4) . . ?
C14 C11 Os3 114.8(3) . . ?
C12 C11 Os3 124.0(3) . . ?
C14 C11 Os1 69.3(2) . . ?
C12 C11 Os1 118.6(3) . . ?
Os3 C11 Os1 113.10(19) . . ?
C13 C12 C11 108.7(4) . . ?
C13 C12 H12 125.7 . . ?
C11 C12 H12 125.7 . . ?
C12 C13 O13 111.9(4) . . ?
C12 C13 H13 124.1 . . ?
O13 C13 H13 124.1 . . ?
O13 C14 C15 123.4(4) . . ?
O13 C14 C11 111.8(4) . . ?
C15 C14 C11 124.1(4) . . ?
O13 C14 Os1 121.2(3) . . ?
C15 C14 Os1 70.0(2) . . ?
C11 C14 Os1 74.8(3) . . ?
C14 C15 C16 116.5(4) . . ?
C14 C15 Os2 113.0(3) . . ?
C16 C15 Os2 127.9(3) . . ?
C14 C15 Os1 73.2(3) . . ?
C16 C15 Os1 126.2(3) . . ?
Os2 C15 Os1 82.74(15) . . ?
C17 C16 C15 126.3(4) . . ?
C17 C16 H16 116.8 . . ?
C15 C16 H16 116.8 . . ?
C16 C17 C18 126.7(5) . . ?
C16 C17 H17 116.6 . . ?
C18 C17 H17 116.6 . . ?
C23 C18 C19 117.5(4) . . ?
C23 C18 C17 119.4(5) . . ?
C19 C18 C17 123.0(4) . . ?
C20 C19 C18 120.5(5) . . ?
C20 C19 H19 119.8 . . ?
C18 C19 H19 119.8 . . ?
C21 C20 C19 121.3(5) . . ?
C21 C20 H20 119.4 . . ?
C19 C20 H20 119.4 . . ?
C20 C21 C22 119.3(5) . . ?
C20 C21 H21 120.3 . . ?
C22 C21 H21 120.3 . . ?
C21 C22 C23 119.8(5) . . ?
C21 C22 H22 120.1 . . ?
C23 C22 H22 120.1 . . ?
C22 C23 C18 121.5(5) . . ?
C22 C23 H23 119.2 . . ?
C18 C23 H23 119.2 . . ?
C14 O13 C13 105.1(4) . . ?
C1 Os1 C2 91.8(2) . . ?
C1 Os1 C3 90.6(2) . . ?
C2 Os1 C3 100.1(2) . . ?
C1 Os1 C15 102.96(18) . . ?
C2 Os1 C15 96.39(19) . . ?
C3 Os1 C15 158.34(19) . . ?
C1 Os1 C14 85.4(2) . . ?
C2 Os1 C14 129.6(2) . . ?
C3 Os1 C14 130.24(19) . . ?
C15 Os1 C14 36.85(16) . . ?
C1 Os1 C11 95.13(19) . . ?
C2 Os1 C11 162.73(19) . . ?
C3 Os1 C11 95.68(19) . . ?
C15 Os1 C11 66.64(16) . . ?
C14 Os1 C11 35.90(16) . . ?
C1 Os1 Os2 150.54(15) . . ?
C2 Os1 Os2 91.63(16) . . ?
C3 Os1 Os2 117.56(15) . . ?
C15 Os1 Os2 47.59(11) . . ?
C14 Os1 Os2 70.11(12) . . ?
C11 Os1 Os2 74.70(11) . . ?
C1 Os1 H23B 170.6 . . ?
C2 Os1 H23B 83.5 . . ?
C3 Os1 H23B 82.2 . . ?
C15 Os1 H23B 85.7 . . ?
C14 Os1 H23B 103.9 . . ?
C11 Os1 H23B 91.7 . . ?
Os2 Os1 H23B 38.3 . . ?
C5 Os2 C4 94.8(2) . . ?
C5 Os2 C6 94.1(2) . . ?
C4 Os2 C6 92.8(2) . . ?
C5 Os2 C15 94.68(19) . . ?
C4 Os2 C15 92.93(19) . . ?
C6 Os2 C15 169.08(19) . . ?
C5 Os2 Os3 90.77(15) . . ?
C4 Os2 Os3 174.35(16) . . ?
C6 Os2 Os3 85.59(14) . . ?
C15 Os2 Os3 87.79(12) . . ?
C5 Os2 Os1 143.57(15) . . ?
C4 Os2 Os1 94.41(16) . . ?
C6 Os2 Os1 120.56(15) . . ?
C15 Os2 Os1 49.67(11) . . ?
Os3 Os2 Os1 81.784(7) . . ?
C5 Os2 H23B 174.5 . . ?
C4 Os2 H23B 90.0 . . ?
C6 Os2 H23B 82.9 . . ?
C15 Os2 H23B 87.8 . . ?
Os3 Os2 H23B 84.4 . . ?
Os1 Os2 H23B 38.3 . . ?
C8 Os3 C7 96.2(2) . . ?
C8 Os3 C10 95.4(2) . . ?
C7 Os3 C10 91.9(2) . . ?
C8 Os3 C9 96.2(2) . . ?
C7 Os3 C9 93.3(2) . . ?
C10 Os3 C9 166.7(2) . . ?
C8 Os3 C11 94.2(2) . . ?
C7 Os3 C11 168.76(19) . . ?
C10 Os3 C11 91.3(2) . . ?
C9 Os3 C11 81.45(19) . . ?
C8 Os3 Os2 171.76(17) . . ?
C7 Os3 Os2 92.03(15) . . ?
C10 Os3 Os2 84.56(14) . . ?
C9 Os3 Os2 83.04(16) . . ?
C11 Os3 Os2 77.54(11) . . ?

loop_
_geom_bond_atom_site_label_1
_geom_bond_atom_site_label_2
_geom_bond_distance
_geom_bond_site_symmetry_2
_geom_bond_publ_flag
C1 O1 1.130(6) . ?
C1 Os1 1.911(5) . ?
C2 O2 1.130(7) . ?
C2 Os1 1.929(5) . ?
C3 O3 1.126(6) . ?
C3 Os1 1.953(5) . ?
C4 O4 1.132(6) . ?
C4 Os2 1.922(5) . ?
C5 O5 1.140(7) . ?
C5 Os2 1.912(5) . ?
C6 O6 1.131(6) . ?
C6 Os2 1.935(5) . ?
C7 O7 1.118(7) . ?
C7 Os3 1.950(6) . ?
C8 O8 1.130(7) . ?
C8 Os3 1.934(5) . ?
C9 O9 1.141(7) . ?
C9 Os3 1.960(6) . ?
C10 O10 1.131(7) . ?
C10 Os3 1.954(6) . ?
C11 C14 1.426(6) . ?
C11 C12 1.466(6) . ?
C11 Os3 2.189(5) . ?
C11 Os1 2.347(5) . ?
C12 C13 1.334(7) . ?
C12 H12 0.9500 . ?
C13 O13 1.397(6) . ?
C13 H13 0.9500 . ?
C14 O13 1.383(6) . ?
C14 C15 1.425(6) . ?
C14 Os1 2.274(4) . ?
C15 C16 1.479(6) . ?
C15 Os2 2.163(4) . ?
C15 Os1 2.233(4) . ?
C16 C17 1.331(7) . ?
C16 H16 0.9500 . ?
C17 C18 1.461(7) . ?
C17 H17 0.9500 . ?
C18 C23 1.395(7) . ?
C18 C19 1.402(7) . ?
C19 C20 1.379(7) . ?
C19 H19 0.9500 . ?
C20 C21 1.378(8) . ?
C20 H20 0.9500 . ?
C21 C22 1.378(8) . ?
C21 H21 0.9500 . ?
C22 C23 1.390(7) . ?
C22 H22 0.9500 . ?
C23 H23 0.9500 . ?
Os1 Os2 2.9058(3) . ?
Os1 H23B 1.8511 . ?
Os2 Os3 2.8774(2) . ?
Os2 H23B 1.8504 . ?

loop_
_geom_torsion_atom_site_label_1
_geom_torsion_atom_site_label_2
_geom_torsion_atom_site_label_3
_geom_torsion_atom_site_label_4
_geom_torsion
_geom_torsion_site_symmetry_1
_geom_torsion_site_symmetry_2
_geom_torsion_site_symmetry_3
_geom_torsion_site_symmetry_4
_geom_torsion_publ_flag
C14 C11 C12 C13 2.0(6) . . . . ?
Os3 C11 C12 C13 -130.0(4) . . . . ?
Os1 C11 C12 C13 75.0(5) . . . . ?
C11 C12 C13 O13 -1.3(6) . . . . ?
C12 C11 C14 O13 -2.0(5) . . . . ?
Os3 C11 C14 O13 135.2(3) . . . . ?
Os1 C11 C14 O13 -118.1(4) . . . . ?
C12 C11 C14 C15 168.5(4) . . . . ?
Os3 C11 C14 C15 -54.3(5) . . . . ?
Os1 C11 C14 C15 52.4(4) . . . . ?
C12 C11 C14 Os1 116.1(3) . . . . ?
Os3 C11 C14 Os1 -106.7(2) . . . . ?
O13 C14 C15 C16 -7.6(7) . . . . ?
C11 C14 C15 C16 -177.0(4) . . . . ?
Os1 C14 C15 C16 -122.5(4) . . . . ?
O13 C14 C15 Os2 -170.9(3) . . . . ?
C11 C14 C15 Os2 19.8(6) . . . . ?
Os1 C14 C15 Os2 74.2(2) . . . . ?
O13 C14 C15 Os1 114.9(4) . . . . ?
C11 C14 C15 Os1 -54.4(4) . . . . ?
C14 C15 C16 C17 -153.3(5) . . . . ?
Os2 C15 C16 C17 7.0(7) . . . . ?
Os1 C15 C16 C17 118.8(5) . . . . ?
C15 C16 C17 C18 175.0(5) . . . . ?
C16 C17 C18 C23 165.0(5) . . . . ?
C16 C17 C18 C19 -16.6(8) . . . . ?
C23 C18 C19 C20 0.0(8) . . . . ?
C17 C18 C19 C20 -178.4(5) . . . . ?
C18 C19 C20 C21 -1.2(9) . . . . ?
C19 C20 C21 C22 0.1(9) . . . . ?
C20 C21 C22 C23 2.0(9) . . . . ?
C21 C22 C23 C18 -3.2(8) . . . . ?
C19 C18 C23 C22 2.1(8) . . . . ?
C17 C18 C23 C22 -179.4(5) . . . . ?
C15 C14 O13 C13 -169.2(4) . . . . ?
C11 C14 O13 C13 1.3(5) . . . . ?
Os1 C14 O13 C13 -83.7(4) . . . . ?
C12 C13 O13 C14 0.1(6) . . . . ?
O1 C1 Os1 C2 -137(21) . . . . ?
O1 C1 Os1 C3 -37(21) . . . . ?
O1 C1 Os1 C15 126(21) . . . . ?
O1 C1 Os1 C14 93(21) . . . . ?
O1 C1 Os1 C11 59(21) . . . . ?
O1 C1 Os1 Os2 126(21) . . . . ?
O2 C2 Os1 C1 -113(7) . . . . ?
O2 C2 Os1 C3 156(7) . . . . ?
O2 C2 Os1 C15 -10(7) . . . . ?
O2 C2 Os1 C14 -27(7) . . . . ?
O2 C2 Os1 C11 1(8) . . . . ?
O2 C2 Os1 Os2 38(7) . . . . ?
O3 C3 Os1 C1 43(12) . . . . ?
O3 C3 Os1 C2 135(12) . . . . ?
O3 C3 Os1 C15 -86(12) . . . . ?
O3 C3 Os1 C14 -41(12) . . . . ?
O3 C3 Os1 C11 -52(12) . . . . ?
O3 C3 Os1 Os2 -128(12) . . . . ?
C14 C15 Os1 C1 -63.6(3) . . . . ?
C16 C15 Os1 C1 47.3(4) . . . . ?
Os2 C15 Os1 C1 179.68(17) . . . . ?
C14 C15 Os1 C2 -156.9(3) . . . . ?
C16 C15 Os1 C2 -46.0(4) . . . . ?
Os2 C15 Os1 C2 86.4(2) . . . . ?
C14 C15 Os1 C3 63.8(6) . . . . ?
C16 C15 Os1 C3 174.6(4) . . . . ?
Os2 C15 Os1 C3 -53.0(5) . . . . ?
C16 C15 Os1 C14 110.8(5) . . . . ?
Os2 C15 Os1 C14 -116.8(3) . . . . ?
C14 C15 Os1 C11 26.5(3) . . . . ?
C16 C15 Os1 C11 137.3(4) . . . . ?
Os2 C15 Os1 C11 -90.29(17) . . . . ?
C14 C15 Os1 Os2 116.8(3) . . . . ?
C16 C15 Os1 Os2 -132.4(4) . . . . ?
O13 C14 Os1 C1 1.2(4) . . . . ?
C15 C14 Os1 C1 118.9(3) . . . . ?
C11 C14 Os1 C1 -105.4(3) . . . . ?
O13 C14 Os1 C2 -87.3(4) . . . . ?
C15 C14 Os1 C2 30.4(4) . . . . ?
C11 C14 Os1 C2 166.2(3) . . . . ?
O13 C14 Os1 C3 88.0(4) . . . . ?
C15 C14 Os1 C3 -154.3(3) . . . . ?
C11 C14 Os1 C3 -18.6(4) . . . . ?
O13 C14 Os1 C15 -117.7(5) . . . . ?
C11 C14 Os1 C15 135.7(4) . . . . ?
O13 C14 Os1 C11 106.6(5) . . . . ?
C15 C14 Os1 C11 -135.7(4) . . . . ?
O13 C14 Os1 Os2 -162.2(4) . . . . ?
C15 C14 Os1 Os2 -44.5(2) . . . . ?
C11 C14 Os1 Os2 91.2(3) . . . . ?
C14 C11 Os1 C1 74.8(3) . . . . ?
C12 C11 Os1 C1 -18.6(4) . . . . ?
Os3 C11 Os1 C1 -176.2(2) . . . . ?
C14 C11 Os1 C2 -38.4(8) . . . . ?
C12 C11 Os1 C2 -131.8(7) . . . . ?
Os3 C11 Os1 C2 70.6(7) . . . . ?
C14 C11 Os1 C3 165.9(3) . . . . ?
C12 C11 Os1 C3 72.5(4) . . . . ?
Os3 C11 Os1 C3 -85.1(2) . . . . ?
C14 C11 Os1 C15 -27.1(3) . . . . ?
C12 C11 Os1 C15 -120.5(4) . . . . ?
Os3 C11 Os1 C15 81.9(2) . . . . ?
C12 C11 Os1 C14 -93.4(4) . . . . ?
Os3 C11 Os1 C14 109.0(3) . . . . ?
C14 C11 Os1 Os2 -77.1(3) . . . . ?
C12 C11 Os1 Os2 -170.4(4) . . . . ?
Os3 C11 Os1 Os2 31.93(15) . . . . ?
O5 C5 Os2 C4 -47(49) . . . . ?
O5 C5 Os2 C6 -140(49) . . . . ?
O5 C5 Os2 C15 46(49) . . . . ?
O5 C5 Os2 Os3 134(49) . . . . ?
O5 C5 Os2 Os1 57(49) . . . . ?
O4 C4 Os2 C5 -79(6) . . . . ?
O4 C4 Os2 C6 15(6) . . . . ?
O4 C4 Os2 C15 -174(6) . . . . ?
O4 C4 Os2 Os3 89(6) . . . . ?
O4 C4 Os2 Os1 136(6) . . . . ?
O6 C6 Os2 C5 -79(17) . . . . ?
O6 C6 Os2 C4 -174(100) . . . . ?
O6 C6 Os2 C15 64(17) . . . . ?
O6 C6 Os2 Os3 11(17) . . . . ?
O6 C6 Os2 Os1 89(17) . . . . ?
C14 C15 Os2 C5 103.5(3) . . . . ?
C16 C15 Os2 C5 -57.4(4) . . . . ?
Os1 C15 Os2 C5 171.69(18) . . . . ?
C14 C15 Os2 C4 -161.5(3) . . . . ?
C16 C15 Os2 C4 37.6(4) . . . . ?
Os1 C15 Os2 C4 -93.29(19) . . . . ?
C14 C15 Os2 C6 -39.8(11) . . . . ?
C16 C15 Os2 C6 159.3(9) . . . . ?
Os1 C15 Os2 C6 28.4(10) . . . . ?
C14 C15 Os2 Os3 12.9(3) . . . . ?
C16 C15 Os2 Os3 -148.0(4) . . . . ?
Os1 C15 Os2 Os3 81.10(10) . . . . ?
C14 C15 Os2 Os1 -68.2(3) . . . . ?
C16 C15 Os2 Os1 130.9(4) . . . . ?
C1 Os1 Os2 C5 -14.7(4) . . . . ?
C2 Os1 Os2 C5 -111.2(3) . . . . ?
C3 Os1 Os2 C5 146.5(3) . . . . ?
C15 Os1 Os2 C5 -14.0(3) . . . . ?
C14 Os1 Os2 C5 20.7(3) . . . . ?
C11 Os1 Os2 C5 58.1(3) . . . . ?
C1 Os1 Os2 C4 89.5(3) . . . . ?
C2 Os1 Os2 C4 -7.1(2) . . . . ?
C3 Os1 Os2 C4 -109.3(2) . . . . ?
C15 Os1 Os2 C4 90.1(2) . . . . ?
C14 Os1 Os2 C4 124.82(19) . . . . ?
C11 Os1 Os2 C4 162.24(19) . . . . ?
C1 Os1 Os2 C6 -174.6(4) . . . . ?
C2 Os1 Os2 C6 88.8(2) . . . . ?
C3 Os1 Os2 C6 -13.4(2) . . . . ?
C15 Os1 Os2 C6 -174.0(2) . . . . ?
C14 Os1 Os2 C6 -139.3(2) . . . . ?
C11 Os1 Os2 C6 -101.9(2) . . . . ?
C1 Os1 Os2 C15 -0.6(3) . . . . ?
C2 Os1 Os2 C15 -97.2(2) . . . . ?
C3 Os1 Os2 C15 160.6(2) . . . . ?
C14 Os1 Os2 C15 34.7(2) . . . . ?
C11 Os1 Os2 C15 72.14(19) . . . . ?
C1 Os1 Os2 Os3 -94.7(3) . . . . ?
C2 Os1 Os2 Os3 168.74(16) . . . . ?
C3 Os1 Os2 Os3 66.49(17) . . . . ?
C15 Os1 Os2 Os3 -94.09(15) . . . . ?
C14 Os1 Os2 Os3 -59.39(13) . . . . ?
C11 Os1 Os2 Os3 -21.96(12) . . . . ?
O8 C8 Os3 C7 2(32) . . . . ?
O8 C8 Os3 C10 -90(32) . . . . ?
O8 C8 Os3 C9 96(32) . . . . ?
O8 C8 Os3 C11 178(100) . . . . ?
O8 C8 Os3 Os2 -179(100) . . . . ?
O7 C7 Os3 C8 -167(13) . . . . ?
O7 C7 Os3 C10 -72(13) . . . . ?
O7 C7 Os3 C9 96(13) . . . . ?
O7 C7 Os3 C11 35(14) . . . . ?
O7 C7 Os3 Os2 13(13) . . . . ?
O10 C10 Os3 C8 -158(100) . . . . ?
O10 C10 Os3 C7 105(100) . . . . ?
O10 C10 Os3 C9 -7(100) . . . . ?
O10 C10 Os3 C11 -64(100) . . . . ?
O10 C10 Os3 Os2 13(100) . . . . ?
O9 C9 Os3 C8 89(6) . . . . ?
O9 C9 Os3 C7 -175(6) . . . . ?
O9 C9 Os3 C10 -62(7) . . . . ?
O9 C9 Os3 C11 -5(6) . . . . ?
O9 C9 Os3 Os2 -83(6) . . . . ?
C14 C11 Os3 C8 -135.3(4) . . . . ?
C12 C11 Os3 C8 -8.4(4) . . . . ?
Os1 C11 Os3 C8 147.8(2) . . . . ?
C14 C11 Os3 C7 22.9(12) . . . . ?
C12 C11 Os3 C7 149.7(9) . . . . ?
Os1 C11 Os3 C7 -54.0(11) . . . . ?
C14 C11 Os3 C10 129.2(3) . . . . ?
C12 C11 Os3 C10 -104.0(4) . . . . ?
Os1 C11 Os3 C10 52.3(2) . . . . ?
C14 C11 Os3 C9 -39.7(3) . . . . ?
C12 C11 Os3 C9 87.2(4) . . . . ?
Os1 C11 Os3 C9 -116.5(2) . . . . ?
C14 C11 Os3 Os2 45.0(3) . . . . ?
C12 C11 Os3 Os2 171.9(4) . . . . ?
Os1 C11 Os3 Os2 -31.84(15) . . . . ?
C5 Os2 Os3 C8 -123.3(13) . . . . ?
C4 Os2 Os3 C8 69(2) . . . . ?
C6 Os2 Os3 C8 142.7(13) . . . . ?
C15 Os2 Os3 C8 -28.6(13) . . . . ?
Os1 Os2 Os3 C8 20.9(13) . . . . ?
C5 Os2 Os3 C7 54.9(2) . . . . ?
C4 Os2 Os3 C7 -113.0(15) . . . . ?
C6 Os2 Os3 C7 -39.1(2) . . . . ?
C15 Os2 Os3 C7 149.6(2) . . . . ?
Os1 Os2 Os3 C7 -160.89(16) . . . . ?
C5 Os2 Os3 C10 146.6(2) . . . . ?
C4 Os2 Os3 C10 -21.3(15) . . . . ?
C6 Os2 Os3 C10 52.5(2) . . . . ?
C15 Os2 Os3 C10 -118.8(2) . . . . ?
Os1 Os2 Os3 C10 -69.22(16) . . . . ?
C5 Os2 Os3 C9 -38.1(2) . . . . ?
C4 Os2 Os3 C9 154.0(15) . . . . ?
C6 Os2 Os3 C9 -132.2(2) . . . . ?
C15 Os2 Os3 C9 56.52(19) . . . . ?
Os1 Os2 Os3 C9 106.07(15) . . . . ?
C5 Os2 Os3 C11 -120.9(2) . . . . ?
C4 Os2 Os3 C11 71.2(15) . . . . ?
C6 Os2 Os3 C11 145.1(2) . . . . ?
C15 Os2 Os3 C11 -26.22(17) . . . . ?
Os1 Os2 Os3 C11 23.33(12) . . . . ?
